data_1518403
loop_
_publ_author_name
'Wang, Zhen'
'Li, Ting'

_publ_section_title
;
 Facile Synthesis of 6-Acylated Pyrido[2,1-a]isoindoles from
 2-Arylpyridines and \g-Substituted tert-Propargyl Alcohols via
 Rhodium-Catalyzed C-H Bond Activation and \b-Carbon Elimination.
;
_journal_issue 5
_journal_name_full 'Organic letters'
_journal_page_first 1348
_journal_paper_doi 10.1021/ol503157k
_journal_volume 17
_journal_year 2015
_chemical_formula_moiety 'C25 H17 N O'
_chemical_formula_sum 'C25 H17 N O'
_chemical_formula_weight 347.40
_chemical_name_systematic
; 
 ? 
;
_space_group_IT_number 2
_symmetry_cell_setting monoclinic
_symmetry_space_group_name_Hall '-P 1'
_symmetry_space_group_name_H-M 'P -1'
_atom_sites_solution_hydrogens geom
_atom_sites_solution_primary direct
_atom_sites_solution_secondary difmap
_audit_creation_method SHELXL-97
_cell_angle_alpha 90.00
_cell_angle_beta 86.989(9)
_cell_angle_gamma 90.00
_cell_formula_units_Z 8
_cell_length_a 8.2167(8)
_cell_length_b 16.3939(17)
_cell_length_c 25.795(3)
_cell_measurement_reflns_used 1729
_cell_measurement_temperature 153.0
_cell_measurement_theta_max 29.0184
_cell_measurement_theta_min 2.6724
_cell_volume 3469.9(6)
_computing_structure_refinement 'SHELXL-97 (Sheldrick, 1997)'
_computing_structure_solution 'SHELXS-97 (Sheldrick, 1990)'
_diffrn_ambient_temperature 153.0
_diffrn_measured_fraction_theta_full 0.995
_diffrn_measured_fraction_theta_max 0.995
_diffrn_radiation_monochromator graphite
_diffrn_radiation_source 'fine-focus sealed tube'
_diffrn_radiation_type MoK\a
_diffrn_radiation_wavelength 0.71073
_diffrn_reflns_av_R_equivalents 0.1363
_diffrn_reflns_av_sigmaI/netI 0.2646
_diffrn_reflns_limit_h_max 10
_diffrn_reflns_limit_h_min -9
_diffrn_reflns_limit_k_max 18
_diffrn_reflns_limit_k_min -20
_diffrn_reflns_limit_l_max 31
_diffrn_reflns_limit_l_min -29
_diffrn_reflns_number 27831
_diffrn_reflns_theta_full 26.00
_diffrn_reflns_theta_max 26.00
_diffrn_reflns_theta_min 2.68
_exptl_absorpt_coefficient_mu 0.081
_exptl_absorpt_correction_T_max 1.00000
_exptl_absorpt_correction_T_min 0.71382
_exptl_absorpt_correction_type multi-scan
_exptl_absorpt_process_details
;
CrysAlisPro, Oxford Diffraction Ltd.,
Version 1.171.34.44 (release 25-10-2010 CrysAlis171 .NET)
(compiled Oct 25 2010,18:11:34)
Empirical absorption correction using spherical harmonics,
 implemented in SCALE3 ABSPACK scaling algorithm.
;
_exptl_crystal_colour yellow
_exptl_crystal_density_diffrn 1.330
_exptl_crystal_density_method 'not measured'
_exptl_crystal_description block
_exptl_crystal_F_000 1456
_exptl_crystal_size_max 0.2
_exptl_crystal_size_mid 0.1
_exptl_crystal_size_min 0.1
_refine_diff_density_max 0.274
_refine_diff_density_min -0.269
_refine_diff_density_rms 0.061
_refine_ls_extinction_method none
_refine_ls_goodness_of_fit_ref 0.923
_refine_ls_hydrogen_treatment constr
_refine_ls_matrix_type full
_refine_ls_number_parameters 973
_refine_ls_number_reflns 13566
_refine_ls_number_restraints 18
_refine_ls_restrained_S_all 0.923
_refine_ls_R_factor_all 0.2551
_refine_ls_R_factor_gt 0.1039
_refine_ls_shift/su_max 0.000
_refine_ls_shift/su_mean 0.000
_refine_ls_structure_factor_coef Fsqd
_refine_ls_weighting_details 'calc w=1/[\s^2^(Fo^2^)+(0.0550P)^2^+0.0000P] where P=(Fo^2^+2Fc^2^)/3'
_refine_ls_weighting_scheme calc
_refine_ls_wR_factor_gt 0.1608
_refine_ls_wR_factor_ref 0.2302
_reflns_number_gt 5336
_reflns_number_total 13566
_reflns_threshold_expression >2sigma(I)
_cod_data_source_file ol503157k_si_001.cif
_cod_data_source_block p
_cod_depositor_comments 'Adding full bibliography for 1518403.cif.'
_cod_original_sg_symbol_H-M P-1
_cod_database_code 1518403

loop_
_symmetry_equiv_pos_as_xyz
'x, y, z'
'-x, -y, -z'

loop_
_atom_site_label
_atom_site_type_symbol
_atom_site_fract_x
_atom_site_fract_y
_atom_site_fract_z
_atom_site_U_iso_or_equiv
_atom_site_adp_type
_atom_site_occupancy
_atom_site_symmetry_multiplicity
_atom_site_calc_flag
_atom_site_refinement_flags
N2 N 0.6133(5) 0.3727(3) 0.23281(17) 0.0260(12) Uani 1 1 d .
N1 N 0.2392(5) 0.2137(3) 0.25607(17) 0.0204(11) Uani 1 1 d .
O2 O 0.5475(5) 0.5244(2) 0.28083(16) 0.0368(11) Uani 1 1 d .
O1 O 0.3714(5) 0.0512(2) 0.25408(15) 0.0356(11) Uani 1 1 d .
C1 C 0.6785(6) 0.3968(3) 0.2800(2) 0.0207(13) Uani 1 1 d .
C2 C 0.1335(6) 0.3441(3) 0.2315(2) 0.0209(13) Uani 1 1 d .
H2A H 0.1195 0.4010 0.2371 0.025 Uiso 1 1 calc R
C3 C 0.4452(6) 0.3136(3) 0.4066(2) 0.0192(13) Uani 1 1 d .
C4 C 0.2865(6) 0.3137(3) 0.3143(2) 0.0170(12) Uani 1 1 d .
C5 C 0.3759(6) 0.3858(3) 0.3874(2) 0.0213(13) Uani 1 1 d .
H5A H 0.3820 0.4350 0.4067 0.026 Uiso 1 1 calc R
C6 C 0.3517(6) 0.2392(3) 0.33268(19) 0.0153(12) Uani 1 1 d .
C7 C 0.6511(7) 0.5592(3) 0.3809(2) 0.0219(13) Uani 1 1 d .
H7A H 0.5383 0.5691 0.3775 0.026 Uiso 1 1 calc R
C8 C 0.4342(6) 0.2420(3) 0.3793(2) 0.0194(13) Uani 1 1 d .
H8A H 0.4825 0.1938 0.3920 0.023 Uiso 1 1 calc R
C9 C 0.3004(6) 0.3859(3) 0.3415(2) 0.0194(13) Uani 1 1 d .
H9A H 0.2577 0.4351 0.3283 0.023 Uiso 1 1 calc R
C10 C 0.8200(6) 0.3090(3) 0.3487(2) 0.0221(13) Uani 1 1 d .
H10A H 0.8324 0.3512 0.3734 0.027 Uiso 1 1 calc R
C11 C 0.5356(6) 0.3169(3) 0.4555(2) 0.0224(14) Uani 1 1 d .
C12 C 0.6478(7) 0.2912(3) 0.2231(2) 0.0278(15) Uani 1 1 d .
C13 C 0.2155(6) 0.2963(3) 0.26647(19) 0.0167(12) Uani 1 1 d .
C14 C 0.7366(6) 0.5099(3) 0.3445(2) 0.0208(13) Uani 1 1 d .
C15 C 0.4224(7) 0.0531(3) 0.3426(2) 0.0216(13) Uani 1 1 d .
C16 C 0.6099(7) -0.0328(3) 0.3857(2) 0.0304(15) Uani 1 1 d .
H16A H 0.7101 -0.0618 0.3853 0.037 Uiso 1 1 calc R
C17 C 0.6136(7) 0.3868(3) 0.4699(2) 0.0261(14) Uani 1 1 d .
H17A H 0.6096 0.4337 0.4484 0.031 Uiso 1 1 calc R
C18 C 0.7321(7) 0.2612(3) 0.2655(2) 0.0236(14) Uani 1 1 d .
C19 C 0.3198(7) 0.1759(3) 0.2969(2) 0.0213(13) Uani 1 1 d .
C20 C 0.3256(7) 0.0562(3) 0.3877(2) 0.0282(15) Uani 1 1 d .
H20A H 0.2287 0.0880 0.3889 0.034 Uiso 1 1 calc R
C21 C 0.8712(6) 0.2303(3) 0.3590(2) 0.0251(14) Uani 1 1 d .
C22 C 0.7497(6) 0.3259(3) 0.3012(2) 0.0174(12) Uani 1 1 d .
C23 C 0.9349(7) 0.2088(3) 0.4095(2) 0.0248(14) Uani 1 1 d .
C24 C 0.0739(7) 0.3076(3) 0.1890(2) 0.0292(15) Uani 1 1 d .
H24A H 0.0181 0.3395 0.1649 0.035 Uiso 1 1 calc R
C25 C 0.3714(7) 0.0929(3) 0.2943(2) 0.0225(13) Uani 1 1 d .
C26 C 0.7286(7) 0.5931(3) 0.4212(2) 0.0307(15) Uani 1 1 d .
H26A H 0.6687 0.6252 0.4462 0.037 Uiso 1 1 calc R
C27 C 0.5651(6) 0.0076(3) 0.3410(2) 0.0244(14) Uani 1 1 d .
H27A H 0.6314 0.0039 0.3098 0.029 Uiso 1 1 calc R
C28 C 0.9031(7) 0.4990(3) 0.3487(2) 0.0269(14) Uani 1 1 d .
H28A H 0.9634 0.4670 0.3237 0.032 Uiso 1 1 calc R
C29 C 0.3682(8) 0.0133(3) 0.4315(2) 0.0352(16) Uani 1 1 d .
H29A H 0.2990 0.0146 0.4622 0.042 Uiso 1 1 calc R
C30 C 0.6487(7) 0.4768(3) 0.2995(2) 0.0270(14) Uani 1 1 d .
C31 C 0.5261(7) 0.4167(4) 0.1987(2) 0.0362(16) Uani 1 1 d .
H31A H 0.5004 0.4723 0.2057 0.043 Uiso 1 1 calc R
C32 C 0.6275(7) 0.2523(3) 0.5324(2) 0.0309(15) Uani 1 1 d .
H32A H 0.6322 0.2054 0.5538 0.037 Uiso 1 1 calc R
C33 C 0.0933(7) 0.2241(3) 0.1804(2) 0.0283(15) Uani 1 1 d .
H33A H 0.0489 0.1994 0.1510 0.034 Uiso 1 1 calc R
C34 C 0.1750(7) 0.1784(3) 0.2139(2) 0.0276(15) Uani 1 1 d .
H34A H 0.1879 0.1215 0.2080 0.033 Uiso 1 1 calc R
C35 C 0.5964(8) 0.2552(4) 0.1785(2) 0.0398(17) Uani 1 1 d .
H35A H 0.6207 0.1994 0.1716 0.048 Uiso 1 1 calc R
C36 C 0.5428(7) 0.2499(3) 0.4873(2) 0.0282(15) Uani 1 1 d .
H36A H 0.4888 0.2011 0.4783 0.034 Uiso 1 1 calc R
C37 C 0.8572(7) 0.1692(3) 0.3210(2) 0.0329(16) Uani 1 1 d .
H37A H 0.8966 0.1160 0.3280 0.040 Uiso 1 1 calc R
C38 C 0.4768(8) 0.3808(4) 0.1551(2) 0.0422(18) Uani 1 1 d .
H38A H 0.4174 0.4117 0.1313 0.051 Uiso 1 1 calc R
C39 C 1.0387(7) 0.2610(4) 0.4348(2) 0.0293(15) Uani 1 1 d .
H39A H 1.0656 0.3128 0.4201 0.035 Uiso 1 1 calc R
C40 C 0.9811(7) 0.5345(4) 0.3891(2) 0.0367(17) Uani 1 1 d .
H40A H 1.0951 0.5271 0.3917 0.044 Uiso 1 1 calc R
C41 C 0.6976(7) 0.3908(4) 0.5148(2) 0.0304(15) Uani 1 1 d .
H41A H 0.7500 0.4399 0.5240 0.036 Uiso 1 1 calc R
C42 C 0.7049(7) 0.3231(4) 0.5460(2) 0.0346(16) Uani 1 1 d .
H42A H 0.7631 0.3252 0.5768 0.042 Uiso 1 1 calc R
C43 C 0.5112(8) -0.0312(3) 0.4304(2) 0.0340(16) Uani 1 1 d .
H43A H 0.5409 -0.0605 0.4602 0.041 Uiso 1 1 calc R
C44 C 0.7896(7) 0.1833(3) 0.2750(2) 0.0334(16) Uani 1 1 d .
H44A H 0.7819 0.1411 0.2500 0.040 Uiso 1 1 calc R
C45 C 0.8945(7) 0.1349(4) 0.4336(3) 0.0364(17) Uani 1 1 d .
H45A H 0.8209 0.0989 0.4179 0.044 Uiso 1 1 calc R
C46 C 1.1025(7) 0.2381(4) 0.4808(2) 0.0362(16) Uani 1 1 d .
H46A H 1.1751 0.2738 0.4971 0.043 Uiso 1 1 calc R
C47 C 0.9595(8) 0.1132(4) 0.4798(3) 0.051(2) Uani 1 1 d .
H47A H 0.9320 0.0621 0.4952 0.061 Uiso 1 1 calc R
C48 C 0.8938(8) 0.5808(3) 0.4259(2) 0.0323(16) Uani 1 1 d .
H48A H 0.9471 0.6041 0.4542 0.039 Uiso 1 1 calc R
C49 C 0.5119(8) 0.2987(5) 0.1444(2) 0.0467(19) Uani 1 1 d .
H49A H 0.4768 0.2739 0.1136 0.056 Uiso 1 1 calc R
C50 C 1.0632(8) 0.1646(5) 0.5036(3) 0.048(2) Uani 1 1 d .
H50A H 1.1074 0.1496 0.5356 0.058 Uiso 1 1 calc R
N4 N 0.8875(6) 0.8725(3) 0.26722(18) 0.0282(12) Uani 1 1 d .
C51 C 0.8226(6) 0.8978(3) 0.2201(2) 0.0194(13) Uani 1 1 d .
C52 C 0.8469(7) 1.0583(3) 0.1190(2) 0.0235(14) Uani 1 1 d .
H52A H 0.9601 1.0677 0.1221 0.028 Uiso 1 1 calc R
C53 C 0.8523(7) 0.7908(4) 0.2766(2) 0.0280(15) Uani 1 1 d .
C54 C 0.6798(6) 0.8092(3) 0.1515(2) 0.0210(13) Uani 1 1 d .
H54A H 0.6666 0.8513 0.1267 0.025 Uiso 1 1 calc R
C55 C 0.5644(6) 0.7095(3) 0.0908(2) 0.0235(14) Uani 1 1 d .
C56 C 0.5968(7) 0.9992(3) 0.1517(2) 0.0287(15) Uani 1 1 d .
H56A H 0.5358 0.9680 0.1770 0.034 Uiso 1 1 calc R
C57 C 0.7505(6) 0.8268(3) 0.1991(2) 0.0213(13) Uani 1 1 d .
C58 C 0.6301(6) 0.7306(3) 0.1412(2) 0.0250(14) Uani 1 1 d .
C59 C 0.7627(7) 1.0093(3) 0.1555(2) 0.0217(13) Uani 1 1 d .
C60 C 0.5203(7) 1.0350(3) 0.1110(2) 0.0317(16) Uani 1 1 d .
H60A H 0.4065 1.0269 0.1083 0.038 Uiso 1 1 calc R
C61 C 0.7675(7) 0.7620(3) 0.2343(2) 0.0268(15) Uani 1 1 d .
C62 C 0.9750(7) 0.9173(4) 0.3012(2) 0.0359(17) Uani 1 1 d .
H62A H 1.0003 0.9729 0.2944 0.043 Uiso 1 1 calc R
C63 C 0.7696(7) 1.0930(3) 0.0787(2) 0.0331(16) Uani 1 1 d .
H63A H 0.8300 1.1249 0.0537 0.040 Uiso 1 1 calc R
C64 C 0.8524(7) 0.9779(3) 0.2001(2) 0.0273(15) Uani 1 1 d .
C65 C 0.6437(7) 0.6682(3) 0.1786(2) 0.0317(16) Uani 1 1 d .
H65A H 0.6042 0.6150 0.1718 0.038 Uiso 1 1 calc R
C66 C 0.9040(8) 0.7551(4) 0.3215(2) 0.0402(18) Uani 1 1 d .
H66A H 0.8793 0.6994 0.3284 0.048 Uiso 1 1 calc R
C67 C 0.4603(7) 0.7609(3) 0.0650(2) 0.0266(14) Uani 1 1 d .
H67A H 0.4324 0.8124 0.0798 0.032 Uiso 1 1 calc R
C68 C 1.0248(8) 0.8802(4) 0.3449(3) 0.0426(18) Uani 1 1 d .
H68A H 1.0853 0.9108 0.3685 0.051 Uiso 1 1 calc R
C69 C 0.6040(7) 0.6351(4) 0.0673(3) 0.0367(17) Uani 1 1 d .
H69A H 0.6752 0.5989 0.0838 0.044 Uiso 1 1 calc R
C70 C 0.6037(7) 1.0818(3) 0.0742(2) 0.0312(16) Uani 1 1 d .
H70A H 0.5491 1.1059 0.0464 0.037 Uiso 1 1 calc R
C71 C 0.3962(8) 0.7383(4) 0.0183(3) 0.0415(17) Uani 1 1 d .
H71A H 0.3255 0.7743 0.0013 0.050 Uiso 1 1 calc R
C72 C 0.7137(7) 0.6841(4) 0.2246(2) 0.0367(17) Uani 1 1 d .
H72A H 0.7249 0.6421 0.2495 0.044 Uiso 1 1 calc R
C73 C 0.5426(8) 0.6125(4) 0.0207(3) 0.050(2) Uani 1 1 d .
H73A H 0.5737 0.5620 0.0051 0.060 Uiso 1 1 calc R
C74 C 0.9893(8) 0.7985(5) 0.3558(3) 0.049(2) Uani 1 1 d .
H74A H 1.0241 0.7738 0.3867 0.059 Uiso 1 1 calc R
C75 C 0.4352(8) 0.6637(4) -0.0034(3) 0.0470(19) Uani 1 1 d .
H75A H 0.3890 0.6473 -0.0348 0.056 Uiso 1 1 calc R
N3 N 0.2610(5) 0.7139(3) 0.24324(17) 0.0198(11) Uani 1 1 d .
O3 O 0.1293(5) 0.5511(2) 0.24614(15) 0.0367(11) Uani 1 1 d .
C76 C 0.1474(6) 0.7398(3) 0.1668(2) 0.0168(12) Uani 1 1 d .
C77 C 0.0531(6) 0.8141(3) 0.0933(2) 0.0209(13) Uani 1 1 d .
C78 C 0.2132(6) 0.8139(3) 0.18609(19) 0.0181(13) Uani 1 1 d .
C79 C 0.0649(6) 0.7419(3) 0.12079(19) 0.0174(13) Uani 1 1 d .
H79A H 0.0166 0.6936 0.1083 0.021 Uiso 1 1 calc R
C80 C 0.1996(6) 0.8866(3) 0.1583(2) 0.0202(13) Uani 1 1 d .
H80A H 0.2428 0.9359 0.1711 0.024 Uiso 1 1 calc R
C81 C 0.1793(6) 0.6760(3) 0.20341(19) 0.0174(13) Uani 1 1 d .
C82 C 0.1239(6) 0.8858(3) 0.1127(2) 0.0193(13) Uani 1 1 d .
H82A H 0.1184 0.9349 0.0933 0.023 Uiso 1 1 calc R
C83 C -0.0342(6) 0.8167(3) 0.04460(19) 0.0161(12) Uani 1 1 d U
C84 C -0.1143(6) 0.8870(3) 0.0303(2) 0.0241(14) Uani 1 1 d U
H84A H -0.1109 0.9339 0.0519 0.029 Uiso 1 1 calc R
C85 C 0.3676(6) 0.8442(3) 0.2682(2) 0.0232(14) Uani 1 1 d .
H85A H 0.3831 0.9009 0.2620 0.028 Uiso 1 1 calc R
C86 C 0.1753(7) 0.5563(3) 0.1121(2) 0.0282(15) Uani 1 1 d .
H86A H 0.2727 0.5876 0.1110 0.034 Uiso 1 1 calc R
C87 C 0.0770(7) 0.5532(3) 0.1573(2) 0.0183(13) Uani 1 1 d .
C88 C 0.2845(6) 0.7962(3) 0.2334(2) 0.0200(13) Uani 1 1 d .
C89 C 0.3240(7) 0.6780(3) 0.2860(2) 0.0262(14) Uani 1 1 d .
H89A H 0.3102 0.6213 0.2922 0.031 Uiso 1 1 calc R
C90 C 0.4263(7) 0.8081(3) 0.3116(2) 0.0280(15) Uani 1 1 d .
H90A H 0.4804 0.8400 0.3361 0.034 Uiso 1 1 calc R
C91 C 0.1324(8) 0.5141(3) 0.0689(2) 0.0332(16) Uani 1 1 d .
H91A H 0.2015 0.5158 0.0382 0.040 Uiso 1 1 calc R
C92 C -0.0641(7) 0.5076(3) 0.1582(2) 0.0241(14) Uani 1 1 d .
H92A H -0.1311 0.5045 0.1893 0.029 Uiso 1 1 calc R
C93 C -0.1091(8) 0.4664(3) 0.1148(2) 0.0331(16) Uani 1 1 d .
H93A H -0.2077 0.4361 0.1157 0.040 Uiso 1 1 calc R
C94 C 0.4064(7) 0.7251(3) 0.3193(2) 0.0260(14) Uani 1 1 d .
H94A H 0.4513 0.7003 0.3486 0.031 Uiso 1 1 calc R
C95 C -0.1285(7) 0.7527(3) -0.0328(2) 0.0308(15) Uani 1 1 d .
H95A H -0.1339 0.7059 -0.0544 0.037 Uiso 1 1 calc R
C96 C -0.0427(7) 0.7491(3) 0.0123(2) 0.0249(14) Uani 1 1 d U
H96A H 0.0105 0.6999 0.0210 0.030 Uiso 1 1 calc R
C97 C 0.1296(7) 0.5931(3) 0.2058(2) 0.0226(14) Uani 1 1 d .
C98 C -0.1993(7) 0.8905(4) -0.0147(2) 0.0313(16) Uani 1 1 d .
H98A H -0.2533 0.9394 -0.0236 0.038 Uiso 1 1 calc R
C99 C -0.2055(7) 0.8233(4) -0.0464(2) 0.0309(15) Uani 1 1 d .
H99A H -0.2626 0.8257 -0.0774 0.037 Uiso 1 1 calc R
C100 C -0.0092(8) 0.4695(3) 0.0695(2) 0.0369(18) Uani 1 1 d .
H10B H -0.0387 0.4410 0.0394 0.044 Uiso 1 1 calc R
O4 O 0.9515(5) 1.0249(2) 0.21921(16) 0.0368(11) Uani 1 1 d .

loop_
_atom_site_aniso_label
_atom_site_aniso_U_11
_atom_site_aniso_U_22
_atom_site_aniso_U_33
_atom_site_aniso_U_23
_atom_site_aniso_U_13
_atom_site_aniso_U_12
N2 0.021(3) 0.034(3) 0.023(3) 0.004(2) 0.000(2) -0.005(2)
N1 0.023(3) 0.016(3) 0.021(3) 0.001(2) 0.004(2) -0.001(2)
O2 0.044(3) 0.022(2) 0.047(3) 0.005(2) -0.018(2) -0.002(2)
O1 0.056(3) 0.026(2) 0.026(3) -0.004(2) -0.007(2) 0.012(2)
C1 0.019(3) 0.024(3) 0.019(3) 0.001(3) -0.001(3) -0.007(3)
C2 0.020(3) 0.019(3) 0.024(3) 0.004(3) -0.007(3) -0.003(3)
C3 0.017(3) 0.021(3) 0.020(3) -0.002(2) 0.003(3) -0.004(2)
C4 0.019(3) 0.015(3) 0.016(3) 0.007(2) 0.008(2) 0.000(2)
C5 0.022(3) 0.014(3) 0.028(4) -0.001(3) 0.001(3) 0.002(2)
C6 0.009(3) 0.021(3) 0.015(3) 0.002(2) 0.009(2) 0.003(2)
C7 0.021(3) 0.012(3) 0.032(4) 0.004(3) 0.000(3) 0.005(2)
C8 0.016(3) 0.015(3) 0.027(3) 0.006(3) 0.000(3) 0.003(2)
C9 0.016(3) 0.012(3) 0.030(4) 0.003(2) 0.003(3) 0.003(2)
C10 0.020(3) 0.026(3) 0.020(3) -0.005(3) 0.004(3) -0.007(3)
C11 0.020(3) 0.021(3) 0.025(3) -0.002(3) 0.004(3) 0.012(3)
C12 0.021(3) 0.026(4) 0.035(4) -0.008(3) 0.006(3) -0.009(3)
C13 0.022(3) 0.016(3) 0.012(3) 0.000(2) 0.002(2) 0.000(2)
C14 0.016(3) 0.014(3) 0.033(4) 0.001(3) 0.002(3) -0.005(2)
C15 0.028(3) 0.012(3) 0.025(3) -0.001(2) 0.002(3) -0.004(3)
C16 0.034(4) 0.024(3) 0.034(4) -0.002(3) -0.011(3) 0.001(3)
C17 0.037(4) 0.020(3) 0.021(3) 0.004(3) -0.002(3) 0.009(3)
C18 0.022(3) 0.021(3) 0.027(4) -0.005(3) 0.006(3) -0.005(3)
C19 0.026(3) 0.017(3) 0.021(3) 0.008(3) -0.002(3) 0.000(3)
C20 0.035(4) 0.020(3) 0.030(4) 0.007(3) -0.004(3) -0.006(3)
C21 0.016(3) 0.020(3) 0.039(4) 0.001(3) 0.008(3) 0.002(3)
C22 0.009(3) 0.011(3) 0.031(4) -0.004(2) 0.007(3) -0.006(2)
C23 0.021(3) 0.019(3) 0.034(4) -0.003(3) 0.007(3) 0.011(3)
C24 0.035(4) 0.024(4) 0.028(4) 0.009(3) -0.005(3) -0.002(3)
C25 0.025(3) 0.024(3) 0.019(3) -0.002(3) -0.002(3) -0.006(3)
C26 0.028(4) 0.030(4) 0.034(4) -0.003(3) 0.008(3) 0.009(3)
C27 0.025(3) 0.022(3) 0.025(3) -0.009(3) 0.002(3) 0.001(3)
C28 0.018(3) 0.025(3) 0.037(4) -0.005(3) 0.006(3) 0.001(3)
C29 0.046(4) 0.033(4) 0.026(4) 0.007(3) 0.006(3) -0.010(3)
C30 0.026(3) 0.028(4) 0.028(4) 0.012(3) -0.004(3) -0.007(3)
C31 0.043(4) 0.041(4) 0.024(4) 0.005(3) -0.005(3) -0.009(3)
C32 0.040(4) 0.021(3) 0.032(4) 0.007(3) -0.003(3) 0.002(3)
C33 0.043(4) 0.023(3) 0.020(3) 0.004(3) -0.011(3) -0.004(3)
C34 0.038(4) 0.022(3) 0.022(3) -0.010(3) 0.003(3) -0.001(3)
C35 0.039(4) 0.052(4) 0.028(4) -0.016(3) 0.006(3) -0.017(3)
C36 0.025(4) 0.028(4) 0.033(4) -0.007(3) -0.010(3) 0.002(3)
C37 0.029(4) 0.015(3) 0.054(5) -0.012(3) 0.003(3) -0.002(3)
C38 0.031(4) 0.063(5) 0.033(4) 0.015(4) -0.008(3) -0.011(4)
C39 0.033(4) 0.028(4) 0.025(4) 0.002(3) 0.010(3) 0.010(3)
C40 0.023(4) 0.035(4) 0.051(5) -0.019(3) -0.003(3) -0.001(3)
C41 0.028(4) 0.035(4) 0.028(4) -0.003(3) -0.005(3) -0.006(3)
C42 0.030(4) 0.054(5) 0.020(4) -0.002(3) -0.004(3) 0.004(3)
C43 0.042(4) 0.030(4) 0.032(4) 0.010(3) -0.014(3) 0.001(3)
C44 0.034(4) 0.025(4) 0.042(4) -0.017(3) -0.004(3) -0.002(3)
C45 0.030(4) 0.027(4) 0.052(5) 0.013(3) 0.000(3) 0.005(3)
C46 0.027(4) 0.042(4) 0.039(4) -0.003(3) -0.001(3) 0.002(3)
C47 0.041(5) 0.028(4) 0.081(6) 0.025(4) 0.024(4) 0.016(4)
C48 0.044(4) 0.027(4) 0.027(4) -0.015(3) -0.016(3) 0.000(3)
C49 0.048(5) 0.081(6) 0.011(4) 0.005(4) -0.001(3) -0.021(4)
C50 0.039(5) 0.065(5) 0.041(5) 0.016(4) 0.005(4) 0.017(4)
N4 0.025(3) 0.038(3) 0.022(3) -0.001(2) 0.001(2) 0.013(2)
C51 0.023(3) 0.021(3) 0.014(3) 0.003(2) 0.003(3) 0.006(3)
C52 0.020(3) 0.017(3) 0.033(4) -0.003(3) 0.008(3) 0.000(3)
C53 0.024(3) 0.030(4) 0.029(4) 0.008(3) 0.005(3) 0.013(3)
C54 0.021(3) 0.019(3) 0.023(3) 0.007(3) 0.005(3) 0.007(3)
C55 0.013(3) 0.021(3) 0.035(4) -0.007(3) 0.007(3) -0.001(3)
C56 0.023(3) 0.023(3) 0.039(4) 0.007(3) 0.005(3) 0.001(3)
C57 0.022(3) 0.018(3) 0.024(3) 0.002(3) 0.006(3) 0.011(3)
C58 0.020(3) 0.025(3) 0.029(4) 0.008(3) 0.009(3) 0.002(3)
C59 0.025(3) 0.019(3) 0.022(3) -0.001(3) 0.000(3) 0.001(3)
C60 0.018(3) 0.036(4) 0.042(4) 0.014(3) -0.008(3) -0.003(3)
C61 0.029(4) 0.022(3) 0.028(4) 0.005(3) 0.010(3) 0.007(3)
C62 0.039(4) 0.044(4) 0.025(4) -0.008(3) -0.003(3) 0.010(3)
C63 0.039(4) 0.018(3) 0.042(4) 0.012(3) 0.001(3) 0.003(3)
C64 0.029(4) 0.018(3) 0.034(4) -0.007(3) 0.012(3) 0.006(3)
C65 0.030(4) 0.019(3) 0.045(4) 0.007(3) 0.002(3) 0.002(3)
C66 0.040(4) 0.054(5) 0.025(4) 0.009(3) 0.005(3) 0.020(4)
C67 0.027(4) 0.022(3) 0.030(4) 0.001(3) 0.010(3) 0.003(3)
C68 0.030(4) 0.064(5) 0.034(4) -0.007(4) -0.006(3) 0.014(4)
C69 0.029(4) 0.025(4) 0.055(5) 0.000(3) 0.012(3) -0.001(3)
C70 0.023(4) 0.027(4) 0.044(4) 0.011(3) -0.007(3) 0.004(3)
C71 0.034(4) 0.054(5) 0.037(4) 0.007(4) -0.003(3) -0.004(3)
C72 0.038(4) 0.031(4) 0.040(4) 0.018(3) 0.007(3) 0.011(3)
C73 0.047(5) 0.041(5) 0.061(5) -0.015(4) 0.011(4) -0.006(4)
C74 0.044(5) 0.074(6) 0.029(4) 0.002(4) -0.005(4) 0.022(4)
C75 0.053(5) 0.056(5) 0.031(4) -0.012(4) 0.008(4) -0.024(4)
N3 0.022(3) 0.020(3) 0.018(3) 0.003(2) -0.003(2) 0.004(2)
O3 0.062(3) 0.022(2) 0.027(3) 0.0082(19) -0.007(2) -0.005(2)
C76 0.011(3) 0.022(3) 0.017(3) -0.002(2) 0.001(2) -0.002(2)
C77 0.020(3) 0.023(3) 0.020(3) 0.005(3) 0.000(3) 0.002(3)
C78 0.014(3) 0.030(3) 0.010(3) 0.001(2) -0.004(2) 0.005(3)
C79 0.018(3) 0.017(3) 0.017(3) -0.007(2) 0.003(3) -0.002(2)
C80 0.021(3) 0.011(3) 0.028(4) 0.000(2) 0.005(3) 0.003(2)
C81 0.018(3) 0.023(3) 0.011(3) 0.001(2) 0.000(2) 0.002(3)
C82 0.018(3) 0.021(3) 0.018(3) 0.009(2) -0.001(3) 0.001(2)
C83 0.020(3) 0.014(3) 0.014(3) 0.007(2) 0.008(2) -0.001(2)
C84 0.028(3) 0.020(3) 0.024(3) -0.002(2) 0.001(2) 0.001(2)
C85 0.028(3) 0.017(3) 0.023(3) -0.006(3) 0.003(3) 0.004(3)
C86 0.025(3) 0.021(3) 0.039(4) -0.007(3) -0.005(3) 0.001(3)
C87 0.024(3) 0.010(3) 0.021(3) -0.001(2) -0.004(3) 0.007(2)
C88 0.018(3) 0.008(3) 0.032(4) 0.002(3) 0.011(3) 0.004(2)
C89 0.029(4) 0.014(3) 0.036(4) -0.003(3) 0.001(3) 0.003(3)
C90 0.034(4) 0.030(4) 0.021(3) -0.008(3) -0.011(3) 0.010(3)
C91 0.043(4) 0.031(4) 0.025(4) -0.002(3) 0.001(3) 0.001(3)
C92 0.026(3) 0.021(3) 0.026(3) -0.001(3) -0.004(3) 0.000(3)
C93 0.038(4) 0.019(3) 0.044(4) 0.009(3) -0.010(4) -0.005(3)
C94 0.033(4) 0.024(3) 0.021(3) 0.002(3) -0.006(3) 0.005(3)
C95 0.039(4) 0.028(4) 0.026(4) -0.002(3) -0.004(3) 0.001(3)
C96 0.025(3) 0.026(3) 0.023(3) 0.002(2) 0.002(2) 0.002(2)
C97 0.025(3) 0.023(3) 0.021(3) 0.002(3) -0.001(3) 0.000(3)
C98 0.033(4) 0.038(4) 0.024(4) 0.008(3) -0.004(3) 0.006(3)
C99 0.029(4) 0.044(4) 0.020(3) 0.001(3) -0.007(3) 0.001(3)
C100 0.060(5) 0.021(4) 0.033(4) -0.009(3) -0.024(4) 0.011(3)
O4 0.045(3) 0.025(2) 0.042(3) -0.006(2) -0.012(2) 0.000(2)

loop_
_atom_type_symbol
_atom_type_description
_atom_type_scat_dispersion_real
_atom_type_scat_dispersion_imag
_atom_type_scat_source
C C 0.0033 0.0016 'International Tables Vol C Tables 4.2.6.8 and 6.1.1.4'
H H 0.0000 0.0000 'International Tables Vol C Tables 4.2.6.8 and 6.1.1.4'
N N 0.0061 0.0033 'International Tables Vol C Tables 4.2.6.8 and 6.1.1.4'
O O 0.0106 0.0060 'International Tables Vol C Tables 4.2.6.8 and 6.1.1.4'

loop_
_geom_angle_atom_site_label_1
_geom_angle_atom_site_label_2
_geom_angle_atom_site_label_3
_geom_angle
C31 N2 C12 120.1(5)
C31 N2 C1 129.9(5)
C12 N2 C1 110.0(4)
C34 N1 C13 120.7(4)
C34 N1 C19 128.6(5)
C13 N1 C19 110.4(4)
N2 C1 C22 106.6(5)
N2 C1 C30 119.8(5)
C22 C1 C30 133.2(5)
C24 C2 C13 118.6(5)
C8 C3 C5 119.9(5)
C8 C3 C11 120.7(5)
C5 C3 C11 119.4(5)
C9 C4 C13 131.4(5)
C9 C4 C6 121.4(5)
C13 C4 C6 107.2(4)
C9 C5 C3 120.9(5)
C8 C6 C19 133.6(5)
C8 C6 C4 117.5(5)
C19 C6 C4 108.9(5)
C26 C7 C14 120.6(5)
C3 C8 C6 120.7(5)
C5 C9 C4 119.6(5)
C21 C10 C22 119.5(5)
C17 C11 C36 118.0(5)
C17 C11 C3 121.2(5)
C36 C11 C3 120.9(5)
C35 C12 N2 119.7(5)
C35 C12 C18 132.9(6)
N2 C12 C18 107.4(5)
N1 C13 C2 119.3(5)
N1 C13 C4 107.6(4)
C2 C13 C4 133.1(5)
C28 C14 C7 118.9(5)
C28 C14 C30 122.0(5)
C7 C14 C30 118.8(5)
C20 C15 C27 119.7(5)
C20 C15 C25 121.2(5)
C27 C15 C25 119.0(5)
C43 C16 C27 120.9(5)
C11 C17 C41 121.9(5)
C44 C18 C12 130.0(5)
C44 C18 C22 121.8(5)
C12 C18 C22 108.3(5)
N1 C19 C6 105.8(4)
N1 C19 C25 122.1(5)
C6 C19 C25 131.6(5)
C15 C20 C29 120.6(6)
C10 C21 C37 119.5(5)
C10 C21 C23 121.2(5)
C37 C21 C23 119.3(5)
C10 C22 C18 118.6(5)
C10 C22 C1 133.7(5)
C18 C22 C1 107.7(5)
C45 C23 C39 117.5(5)
C45 C23 C21 121.1(5)
C39 C23 C21 121.4(5)
C2 C24 C33 121.1(5)
O1 C25 C19 123.5(5)
O1 C25 C15 118.1(5)
C19 C25 C15 118.3(5)
C7 C26 C48 120.4(5)
C15 C27 C16 119.2(5)
C40 C28 C14 120.2(5)
C43 C29 C20 120.0(6)
O2 C30 C1 122.9(5)
O2 C30 C14 115.4(5)
C1 C30 C14 121.8(5)
C38 C31 N2 119.7(6)
C42 C32 C36 119.8(5)
C34 C33 C24 120.1(5)
C33 C34 N1 120.1(5)
C49 C35 C12 120.5(6)
C11 C36 C32 121.1(5)
C44 C37 C21 122.6(5)
C31 C38 C49 121.0(6)
C46 C39 C23 120.4(6)
C28 C40 C48 120.2(5)
C42 C41 C17 119.5(6)
C41 C42 C32 119.8(5)
C16 C43 C29 119.4(5)
C37 C44 C18 118.1(5)
C47 C45 C23 121.1(6)
C50 C46 C39 121.3(6)
C50 C47 C45 120.6(6)
C26 C48 C40 119.6(5)
C35 C49 C38 119.1(6)
C47 C50 C46 119.0(6)
C62 N4 C53 121.0(5)
C62 N4 C51 128.7(5)
C53 N4 C51 110.3(5)
N4 C51 C57 105.7(5)
N4 C51 C64 121.0(5)
C57 C51 C64 132.8(5)
C63 C52 C59 121.2(5)
C66 C53 N4 118.8(6)
C66 C53 C61 134.0(6)
N4 C53 C61 107.2(5)
C58 C54 C57 119.6(5)
C67 C55 C69 117.2(5)
C67 C55 C58 122.8(5)
C69 C55 C58 120.0(5)
C59 C56 C60 119.5(6)
C61 C57 C54 117.7(5)
C61 C57 C51 108.2(5)
C54 C57 C51 133.9(5)
C54 C58 C65 120.6(5)
C54 C58 C55 120.8(5)
C65 C58 C55 118.6(5)
C56 C59 C52 118.6(5)
C56 C59 C64 122.8(5)
C52 C59 C64 118.2(5)
C70 C60 C56 122.1(6)
C72 C61 C53 128.9(5)
C72 C61 C57 122.5(6)
C53 C61 C57 108.5(5)
C68 C62 N4 118.6(6)
C52 C63 C70 120.4(6)
O4 C64 C51 122.1(5)
O4 C64 C59 116.9(5)
C51 C64 C59 121.0(5)
C72 C65 C58 120.3(6)
C74 C66 C53 121.1(7)
C55 C67 C71 121.5(5)
C62 C68 C74 121.8(7)
C73 C69 C55 121.8(6)
C60 C70 C63 118.2(5)
C75 C71 C67 119.9(6)
C65 C72 C61 119.1(5)
C69 C73 C75 120.0(6)
C66 C74 C68 118.7(6)
C71 C75 C73 119.6(6)
C89 N3 C88 120.5(5)
C89 N3 C81 127.9(5)
C88 N3 C81 111.4(4)
C79 C76 C78 118.9(5)
C79 C76 C81 133.4(5)
C78 C76 C81 107.7(4)
C79 C77 C82 119.2(5)
C79 C77 C83 120.6(5)
C82 C77 C83 120.2(5)
C80 C78 C88 131.8(5)
C80 C78 C76 120.3(5)
C88 C78 C76 107.9(5)
C77 C79 C76 120.4(5)
C82 C80 C78 119.2(5)
N3 C81 C97 122.6(5)
N3 C81 C76 105.6(4)
C97 C81 C76 131.4(5)
C80 C82 C77 121.9(5)
C84 C83 C96 117.6(5)
C84 C83 C77 120.5(5)
C96 C83 C77 121.8(4)
C83 C84 C98 121.6(5)
C90 C85 C88 118.9(5)
C91 C86 C87 120.1(6)
C92 C87 C86 119.2(5)
C92 C87 C97 120.2(5)
C86 C87 C97 120.5(5)
N3 C88 C85 120.1(5)
N3 C88 C78 107.3(5)
C85 C88 C78 132.6(5)
C94 C89 N3 119.0(5)
C85 C90 C94 119.8(5)
C100 C91 C86 120.7(6)
C93 C92 C87 121.0(6)
C92 C93 C100 119.5(6)
C89 C94 C90 121.7(5)
C99 C95 C96 120.6(5)
C83 C96 C95 120.7(5)
O3 C97 C81 123.6(5)
O3 C97 C87 118.0(5)
C81 C97 C87 118.4(5)
C99 C98 C84 120.0(5)
C95 C99 C98 119.5(5)
C91 C100 C93 119.5(6)

loop_
_geom_bond_atom_site_label_1
_geom_bond_atom_site_label_2
_geom_bond_distance
N2 C31 1.370(6)
N2 C12 1.385(6)
N2 C1 1.413(6)
N1 C34 1.364(6)
N1 C13 1.391(6)
N1 C19 1.417(6)
O2 C30 1.256(6)
O1 C25 1.241(6)
C1 C22 1.422(7)
C1 C30 1.422(7)
C2 C24 1.361(7)
C2 C13 1.396(6)
C3 C8 1.373(7)
C3 C5 1.415(7)
C3 C11 1.499(7)
C4 C9 1.384(7)
C4 C13 1.421(7)
C4 C6 1.424(6)
C5 C9 1.365(7)
C6 C8 1.412(7)
C6 C19 1.422(7)
C7 C26 1.367(7)
C7 C14 1.400(7)
C10 C21 1.387(7)
C10 C22 1.408(7)
C11 C17 1.374(7)
C11 C36 1.375(7)
C12 C35 1.380(8)
C12 C18 1.413(7)
C14 C28 1.389(7)
C14 C30 1.499(7)
C15 C20 1.375(8)
C15 C27 1.389(7)
C15 C25 1.487(7)
C16 C43 1.373(8)
C16 C27 1.397(7)
C17 C41 1.379(7)
C18 C44 1.389(7)
C18 C22 1.418(7)
C19 C25 1.426(7)
C20 C29 1.391(7)
C21 C37 1.410(7)
C21 C23 1.472(7)
C23 C45 1.393(8)
C23 C39 1.395(8)
C24 C33 1.394(7)
C26 C48 1.383(7)
C28 C40 1.381(7)
C29 C43 1.382(7)
C31 C38 1.351(8)
C32 C42 1.378(8)
C32 C36 1.386(7)
C33 C34 1.348(7)
C35 C49 1.353(8)
C37 C44 1.356(7)
C38 C49 1.402(8)
C39 C46 1.375(7)
C40 C48 1.387(7)
C41 C42 1.373(8)
C45 C47 1.377(8)
C46 C50 1.373(9)
C47 C50 1.367(9)
N4 C62 1.375(7)
N4 C53 1.389(7)
N4 C51 1.415(6)
C51 C57 1.426(7)
C51 C64 1.427(7)
C52 C63 1.371(7)
C52 C59 1.393(7)
C53 C66 1.384(7)
C53 C61 1.406(8)
C54 C58 1.383(7)
C54 C57 1.414(7)
C55 C67 1.393(7)
C55 C69 1.394(7)
C55 C58 1.476(7)
C56 C59 1.381(7)
C56 C60 1.383(7)
C57 C61 1.408(7)
C58 C65 1.413(7)
C59 C64 1.491(7)
C60 C70 1.376(8)
C61 C72 1.378(8)
C62 C68 1.361(8)
C63 C70 1.386(7)
C64 O4 1.242(6)
C65 C72 1.371(8)
C66 C74 1.359(8)
C67 C71 1.392(8)
C68 C74 1.396(9)
C69 C73 1.376(8)
C71 C75 1.375(8)
C73 C75 1.389(8)
N3 C89 1.374(6)
N3 C88 1.384(6)
N3 C81 1.401(6)
O3 C97 1.247(6)
C76 C79 1.398(6)
C76 C78 1.429(7)
C76 C81 1.442(7)
C77 C79 1.386(7)
C77 C82 1.415(7)
C77 C83 1.480(7)
C78 C80 1.398(7)
C78 C88 1.413(7)
C80 C82 1.359(6)
C81 C97 1.421(7)
C83 C84 1.386(6)
C83 C96 1.392(7)
C84 C98 1.387(7)
C85 C90 1.376(7)
C85 C88 1.397(7)
C86 C91 1.375(7)
C86 C87 1.383(8)
C87 C92 1.379(7)
C87 C97 1.496(7)
C89 C94 1.361(7)
C90 C94 1.384(7)
C91 C100 1.373(8)
C92 C93 1.374(7)
C93 C100 1.392(9)
C95 C99 1.373(7)
C95 C96 1.392(7)
C98 C99 1.374(7)
